data_1520080
loop_
_publ_author_name
'Li, Huan-Huan'
'Niu, Zheng'
'Chen, Long'
'Jiang, Hao-Bin'
'Wang, Ya-Ping'
'Cheng, Peng'

_publ_section_title
;
 Three luminescent metal--organic frameworks constructed from trinuclear
 zinc(ii) clusters and furan-2,5-dicarboxylate
;
_journal_issue 27
_journal_name_full CrystEngComm
_journal_page_first 5101
_journal_paper_doi 10.1039/C5CE00931F
_journal_volume 17
_journal_year 2015
_chemical_formula_moiety 'C48 H16 O40 Zn6, 4(C2 H8 N), 3(C3 H7 N O), 1.17(O)'
_chemical_formula_sum 'C65 H69 N7 O44.17 Zn6'
_chemical_formula_weight 2047.15
_chemical_name_systematic
;
 ?
;
_space_group_crystal_system triclinic
_space_group_IT_number 2
_space_group_name_Hall '-P 1'
_space_group_name_H-M_alt 'P -1'
_symmetry_space_group_name_Hall '-P 1'
_symmetry_space_group_name_H-M 'P -1'
_atom_sites_solution_hydrogens geom
_atom_sites_solution_primary direct
_audit_creation_date 2014-11-28
_audit_creation_method
;
Olex2 1.2-beta
(compiled 2014.10.28 svn.r3060 for OlexSys, GUI svn.r4951)
;
_audit_update_record
;
2014-11-28 deposited with the CCDC.
2015-05-28 downloaded from the CCDC.
;
_cell_angle_alpha 85.110(4)
_cell_angle_beta 65.988(5)
_cell_angle_gamma 89.663(4)
_cell_formula_units_Z 1
_cell_length_a 12.6947(8)
_cell_length_b 12.8242(6)
_cell_length_c 14.7971(7)
_cell_measurement_reflns_used 7261
_cell_measurement_temperature 120.0
_cell_measurement_theta_max 28.9944
_cell_measurement_theta_min 2.3314
_cell_volume 2191.4(2)
_computing_cell_refinement
;
CrysAlisPro, Oxford Diffraction Ltd.,
Version 1.171.34.44 (release 25-10-2010 CrysAlis171 .NET)
(compiled Oct 25 2010,18:11:34)
;
_computing_data_collection
;
CrysAlisPro, Oxford Diffraction Ltd.,
Version 1.171.34.44 (release 25-10-2010 CrysAlis171 .NET)
(compiled Oct 25 2010,18:11:34)
;
_computing_data_reduction
;
CrysAlisPro, Oxford Diffraction Ltd.,
Version 1.171.34.44 (release 25-10-2010 CrysAlis171 .NET)
(compiled Oct 25 2010,18:11:34)
;
_computing_molecular_graphics 'Olex2 (Dolomanov et al., 2009)'
_computing_publication_material 'Olex2 (Dolomanov et al., 2009)'
_computing_structure_refinement 'ShelXL (Sheldrick, 2008)'
_computing_structure_solution 'ShelXS (Sheldrick, 2008)'
_diffrn_ambient_temperature 120.0
_diffrn_detector_area_resol_mean 16.2116
_diffrn_measured_fraction_theta_full 0.970
_diffrn_measured_fraction_theta_max 0.998
_diffrn_measurement_details
;
  1 omega   -5.00   86.00   1.0000    2.7000
omega____ theta____ kappa____ phi______ frames
    -       18.1935   37.0000 -150.0000 91

  2 omega  -33.00   11.00   1.0000    2.7000
omega____ theta____ kappa____ phi______ frames
    -       18.1935  -77.0000  -60.0000 44

  3 omega   27.00   90.00   1.0000    2.7000
omega____ theta____ kappa____ phi______ frames
    -       18.1935 -150.0000  -45.0000 63

  4 omega   -3.00   55.00   1.0000    2.7000
omega____ theta____ kappa____ phi______ frames
    -       18.1935   77.0000    0.0000 58

  5 omega  -52.00   44.00   1.0000    2.7000
omega____ theta____ kappa____ phi______ frames
    -       18.1935  -37.0000   30.0000 96

  6 omega  -71.00  -45.00   1.0000    2.7000
omega____ theta____ kappa____ phi______ frames
    -      -18.8185  122.0000   63.0000 26
;
_diffrn_measurement_device_type 'SuperNova, Single source at offset), Eos'
_diffrn_measurement_method '\w scans'
_diffrn_orient_matrix_UB_11 -0.0031795000
_diffrn_orient_matrix_UB_12 0.0048478000
_diffrn_orient_matrix_UB_13 0.0484269000
_diffrn_orient_matrix_UB_21 0.0603235000
_diffrn_orient_matrix_UB_22 0.0109213000
_diffrn_orient_matrix_UB_23 -0.0201829000
_diffrn_orient_matrix_UB_31 -0.0098728000
_diffrn_orient_matrix_UB_32 0.0542675000
_diffrn_orient_matrix_UB_33 -0.0052264000
_diffrn_radiation_monochromator mirror
_diffrn_radiation_type MoK\a
_diffrn_radiation_wavelength 0.71073
_diffrn_reflns_av_R_equivalents 0.0343
_diffrn_reflns_av_unetI/netI 0.0619
_diffrn_reflns_laue_measured_fraction_full 0.970
_diffrn_reflns_laue_measured_fraction_max 0.998
_diffrn_reflns_limit_h_max 15
_diffrn_reflns_limit_h_min -15
_diffrn_reflns_limit_k_max 15
_diffrn_reflns_limit_k_min -15
_diffrn_reflns_limit_l_max 17
_diffrn_reflns_limit_l_min -16
_diffrn_reflns_number 14590
_diffrn_reflns_point_group_measured_fraction_full 0.970
_diffrn_reflns_point_group_measured_fraction_max 0.998
_diffrn_reflns_theta_full 25.242
_diffrn_reflns_theta_max 25.008
_diffrn_reflns_theta_min 2.335
_diffrn_source 'SuperNova (Mo) X-ray Source'
_exptl_absorpt_coefficient_mu 1.712
_exptl_absorpt_correction_T_max 1.00000
_exptl_absorpt_correction_T_min 0.87766
_exptl_absorpt_correction_type multi-scan
_exptl_absorpt_process_details
;
CrysAlisPro, Oxford Diffraction Ltd.,
Version 1.171.34.44 (release 25-10-2010 CrysAlis171 .NET)
(compiled Oct 25 2010,18:11:34)
Empirical absorption correction using spherical harmonics,
 implemented in SCALE3 ABSPACK scaling algorithm.
;
_exptl_crystal_density_diffrn 1.551
_exptl_crystal_description strip
_exptl_crystal_F_000 1041
_refine_diff_density_max 1.819
_refine_diff_density_min -1.970
_refine_diff_density_rms 0.143
_refine_ls_extinction_method none
_refine_ls_goodness_of_fit_ref 1.049
_refine_ls_hydrogen_treatment constr
_refine_ls_matrix_type full
_refine_ls_number_parameters 567
_refine_ls_number_reflns 7711
_refine_ls_number_restraints 23
_refine_ls_restrained_S_all 1.049
_refine_ls_R_factor_all 0.0708
_refine_ls_R_factor_gt 0.0581
_refine_ls_shift/su_max 0.003
_refine_ls_shift/su_mean 0.000
_refine_ls_structure_factor_coef Fsqd
_refine_ls_weighting_details
;
 w=1/[\s^2^(Fo^2^)+(0.0814P)^2^+9.0732P]
 where P=(Fo^2^+2Fc^2^)/3
;
_refine_ls_weighting_scheme calc
_refine_ls_wR_factor_gt 0.1542
_refine_ls_wR_factor_ref 0.1672
_reflns_Friedel_coverage 0.000
_reflns_number_gt 6316
_reflns_number_total 7711
_reflns_threshold_expression 'I > 2\s(I)'
_cod_data_source_file c5ce00931f2.cif
_cod_data_source_block p101209j2
_cod_depositor_comments 'Adding full bibliography for 1520079--1520081.cif.'
_cod_database_code 1520080
_shelxl_version_number 2013-2
_chemical_oxdiff_formula C12ZN1
_chemical_oxdiff_usercomment 2010120158
_shelx_space_group_comment
;
The symmetry employed for this shelxl refinement is uniquely defined
by the following loop, which should always be used as a source of
symmetry information in preference to the above space-group names.
They are only intended as comments.
;
_reflns_odcompleteness_completeness 99.89
_reflns_odcompleteness_iscentric 1
_reflns_odcompleteness_theta 26.32
_olex2_refinement_description
;
1. Fixed Uiso
 At 1.2 times of:
  All C(H) groups, All N(H,H) groups
 At 1.5 times of:
  All C(H,H,H) groups
2. Restrained distances
 C1A-C14
 2.5 with sigma of 0.02
 C11-N15
 1.5 with sigma of 0.02
 N15-C18
 1.5 with sigma of 0.02
 C1A-N12
 1.5 with sigma of 0.02
 N12-C14
 1.5 with sigma of 0.02
3. Uiso/Uaniso restraints and constraints
Uanis(C14) \\sim Ueq: with sigma of 0.005 and sigma for terminal atoms of 0.01
Uanis(O1) \\sim Ueq, Uanis(O2) \\sim Ueq: with sigma of 0.001 and sigma for
terminal atoms of 0.0005
Uanis(C14) = Uanis(C18)
Uanis(C1A) = Uanis(C11)
Uanis(N12) = Uanis(N15)
Uanis(O13) = Uanis(C10) = Uanis(N9) = Uanis(C19) = Uanis(C17)
Uanis(O1) = Uanis(O2)
Uanis(O8BA) = Uanis(C6DA) = Uanis(O7BA)
4. Others
 Sof(C11)=Sof(H11A)=Sof(H11B)=Sof(H11C)=Sof(N15)=Sof(H15A)=Sof(H15B)=Sof(C18)=
 Sof(H18A)=Sof(H18B)=Sof(H18C)=1-FVAR(1)
 Sof(N12)=Sof(H12A)=Sof(H12B)=Sof(C14)=Sof(H14A)=Sof(H14B)=Sof(H14C)=Sof(C1A)=
 Sof(H1AA)=Sof(H1AB)=Sof(H1AC)=FVAR(1)
 Fixed Sof: N9(0.5) C10(0.5) H10(0.5) O13(0.5) C17(0.5) H17A(0.5) H17B(0.5)
 H17C(0.5) C19(0.5) H19A(0.5) H19B(0.5) H19C(0.5) O1(0.33333) O2(0.25)
5.a Secondary CH2 refined with riding coordinates:
 N2(H2A,H2B), N12(H12A,H12B), N15(H15A,H15B)
5.b Aromatic/amide H refined with riding coordinates:
 C3CA(H3CA), C2DA(H2DA), C3DA(H3DA), C4DA(H4DA), C5DA(H5DA), C4EA(H4EA),
 C7EA(H7EA), C8EA(H8EA), C5(H5), C10(H10)
5.c Idealised Me refined as rotating group:
 C6(H6A,H6B,H6C), C7(H7A,H7B,H7C), C1(H1A,H1B,H1C), C8(H8A,H8B,H8C), C11(H11A,
 H11B,H11C), C14(H14A,H14B,H14C), C17(H17A,H17B,H17C), C18(H18A,H18B,H18C),
 C19(H19A,H19B,H19C), C1A(H1AA,H1AB,H1AC)
;
_olex2_submission_special_instructions 'No special instructions were received'

loop_
_space_group_symop_operation_xyz
'x, y, z'
'-x, -y, -z'

loop_
_atom_site_label
_atom_site_type_symbol
_atom_site_fract_x
_atom_site_fract_y
_atom_site_fract_z
_atom_site_U_iso_or_equiv
_atom_site_adp_type
_atom_site_occupancy
_atom_site_site_symmetry_order
_atom_site_calc_flag
_atom_site_refinement_flags_posn
_atom_site_refinement_flags_adp
_atom_site_refinement_flags_occupancy
_atom_site_disorder_assembly
_atom_site_disorder_group
Zn1 Zn 0.71720(5) 0.95220(5) 0.05788(4) 0.01406(17) Uani 1 1 d . . . . .
Zn2 Zn 0.15524(5) 0.59714(4) 0.63187(4) 0.01406(17) Uani 1 1 d . . . . .
Zn3 Zn 0.5000 1.0000 0.0000 0.0111(2) Uani 1 2 d S T P . .
Zn4 Zn 0.0000 0.5000 0.5000 0.0120(2) Uani 1 2 d S T P . .
O O 0.0492(3) 0.3576(3) 0.4415(3) 0.0190(8) Uani 1 1 d . . . . .
O3AA O 0.3603(3) 0.7624(3) 0.3185(3) 0.0158(8) Uani 1 1 d . . . . .
O4AA O 0.0214(3) 0.5808(3) 0.3634(3) 0.0163(8) Uani 1 1 d . . . . .
O5AA O 0.5562(3) 0.8984(3) 0.0930(3) 0.0137(7) Uani 1 1 d . . . . .
O0AA O 0.1811(3) 0.5372(3) 0.4436(3) 0.0189(8) Uani 1 1 d . . . . .
O1AA O 0.2419(4) 0.6704(3) 0.5005(3) 0.0256(9) Uani 1 1 d . . . . .
O6AA O -0.1106(3) 0.7336(3) 0.2307(3) 0.0179(8) Uani 1 1 d . . . . .
O3BA O 0.7855(3) 0.9037(3) -0.0773(3) 0.0201(8) Uani 1 1 d . . . . .
O4BA O 0.3406(3) 1.0011(3) 0.1174(3) 0.0174(8) Uani 1 1 d . . . . .
O5BA O 0.5419(3) 1.1324(3) 0.0511(3) 0.0181(8) Uani 1 1 d . . . . .
O7AA O 0.3329(3) 0.7267(3) 0.8203(3) 0.0177(8) Uani 1 1 d . . . . .
O6BA O 0.8446(3) 0.8004(3) -0.2411(3) 0.0191(8) Uani 1 1 d . . . . .
O9AA O 0.0033(3) 0.6593(3) 0.6848(3) 0.0227(9) Uani 1 1 d . . . . .
O0BA O 0.2268(3) 0.6509(3) 0.7148(3) 0.0225(9) Uani 1 1 d . . . . .
O2AA O 0.5057(3) 0.9342(3) 0.2505(3) 0.0229(9) Uani 1 1 d . . . . .
O1BA O 0.7018(3) 1.1021(3) 0.0801(3) 0.0186(8) Uani 1 1 d . . . . .
C7BA C -0.0486(4) 0.6053(4) 0.3265(4) 0.0139(11) Uani 1 1 d . . . . .
C8BA C 0.2356(5) 0.6225(4) 0.4315(4) 0.0170(11) Uani 1 1 d . . . . .
O2BA O 0.3583(4) 0.5293(3) 0.6601(3) 0.0335(11) Uani 1 1 d . . . . .
C0CA C 0.7333(4) 0.9294(4) -0.1323(4) 0.0166(11) Uani 1 1 d . . . . .
C1CA C -0.0252(5) 0.7054(4) 0.2615(4) 0.0173(11) Uani 1 1 d . . . . .
C2CA C 0.4166(4) 0.7883(4) 0.2190(4) 0.0160(11) Uani 1 1 d . . . . .
C3CA C 0.4909(6) 0.6795(5) 0.8429(5) 0.0285(14) Uani 1 1 d . . . . .
H3CA H 0.5506 0.6780 0.8642 0.034 Uiso 1 1 calc R . . . .
C4CA C 0.4955(4) 0.8822(4) 0.1891(4) 0.0132(11) Uani 1 1 d . . . . .
C6CA C 0.3757(5) 0.6401(4) 0.7702(4) 0.0210(12) Uani 1 1 d . . . . .
C7CA C 0.3002(4) 0.6698(4) 0.3292(4) 0.0176(11) Uani 1 1 d . . . . .
O7BA O 0.7533(5) 0.8367(4) 0.1534(4) 0.0505(9) Uani 1 1 d . . . . .
C0DA C 0.7614(4) 0.8744(4) -0.2229(4) 0.0166(11) Uani 1 1 d . . . . .
C2DA C 0.3943(5) 0.7168(4) 0.1672(4) 0.0217(12) Uani 1 1 d . . . . .
H2DA H 0.4224 0.7178 0.0985 0.026 Uiso 1 1 calc R . . . .
C3DA C 0.7182(5) 0.8789(4) -0.2927(4) 0.0223(12) Uani 1 1 d . . . . .
H3DA H 0.6607 0.9222 -0.2962 0.027 Uiso 1 1 calc R . . . .
C4DA C 0.7784(5) 0.8042(4) -0.3598(4) 0.0231(13) Uani 1 1 d . . . . .
H4DA H 0.7683 0.7895 -0.4163 0.028 Uiso 1 1 calc R . . . .
C5DA C 0.3190(5) 0.6393(4) 0.2387(4) 0.0202(12) Uani 1 1 d . . . . .
H5DA H 0.2886 0.5794 0.2256 0.024 Uiso 1 1 calc R . . . .
C6DA C 0.8491(7) 0.8717(6) 0.1291(6) 0.0505(9) Uani 1 1 d . . . . .
C7DA C 0.6143(5) 1.1542(4) 0.0843(4) 0.0163(11) Uani 1 1 d . . . . .
C8DA C 0.0576(5) 0.3202(4) 0.3641(4) 0.0189(12) Uani 1 1 d . . . . .
C9DA C 0.3170(5) 0.6022(4) 0.7106(4) 0.0200(12) Uani 1 1 d . . . . .
C3EA C 0.8534(5) 0.7586(4) -0.3258(4) 0.0186(12) Uani 1 1 d . . . . .
C4EA C 0.0632(5) 0.7747(4) 0.2232(5) 0.0258(13) Uani 1 1 d . . . . .
H4EA H 0.1301 0.7732 0.2345 0.031 Uiso 1 1 calc R . . . .
C5EA C 0.4060(5) 0.7497(4) 0.8638(4) 0.0193(12) Uani 1 1 d . . . . .
C7EA C 0.0351(5) 0.8516(5) 0.1618(5) 0.0293(14) Uani 1 1 d . . . . .
H7EA H 0.0808 0.9092 0.1239 0.035 Uiso 1 1 calc R . . . .
C8EA C 0.4713(6) 0.6081(5) 0.7819(5) 0.0335(16) Uani 1 1 d . . . . .
H8EA H 0.5154 0.5512 0.7555 0.040 Uiso 1 1 calc R . . . .
C9EA C -0.0716(5) 0.8239(4) 0.1696(4) 0.0238(13) Uani 1 1 d . . . . .
O8BA O 0.8844(5) 0.9501(4) 0.0692(4) 0.0505(9) Uani 1 1 d . . . . .
N2 N 0.6560(4) 0.6709(3) 0.4043(3) 0.0188(10) Uani 1 1 d . . . . .
H2A H 0.7015 0.7351 0.3926 0.023 Uiso 1 1 calc R . . . .
H2B H 0.7046 0.6212 0.3610 0.023 Uiso 1 1 calc R . . . .
O3 O 0.7183(4) 0.8692(3) 0.4221(4) 0.0352(11) Uani 1 1 d . . . . .
N4 N 0.6474(5) 1.0318(4) 0.4197(4) 0.0260(11) Uani 1 1 d . . . . .
C5 C 0.6769(5) 0.9398(5) 0.3852(5) 0.0279(14) Uani 1 1 d . . . . .
H5 H 0.6658 0.9268 0.3287 0.034 Uiso 1 1 calc R . . . .
C6 C 0.6219(6) 0.6281(5) 0.5092(5) 0.0326(15) Uani 1 1 d . . . . .
H6A H 0.6897 0.6102 0.5199 0.049 Uiso 1 1 calc GR . . . .
H6B H 0.5732 0.5666 0.5226 0.049 Uiso 1 1 calc GR . . . .
H6C H 0.5807 0.6797 0.5527 0.049 Uiso 1 1 calc GR . . . .
C7 C 0.5570(6) 0.6933(5) 0.3772(5) 0.0333(15) Uani 1 1 d . . . . .
H7A H 0.5848 0.7277 0.3112 0.050 Uiso 1 1 calc GR . . . .
H7B H 0.5049 0.7378 0.4231 0.050 Uiso 1 1 calc GR . . . .
H7C H 0.5175 0.6288 0.3798 0.050 Uiso 1 1 calc GR . . . .
C1 C 0.5972(7) 1.1096(5) 0.3725(5) 0.0416(18) Uani 1 1 d . . . . .
H1A H 0.6011 1.0864 0.3112 0.062 Uiso 1 1 calc GR . . . .
H1B H 0.6393 1.1751 0.3592 0.062 Uiso 1 1 calc GR . . . .
H1C H 0.5180 1.1186 0.4159 0.062 Uiso 1 1 calc GR . . . .
C8 C 0.6645(7) 1.0610(5) 0.5067(5) 0.0386(17) Uani 1 1 d . . . . .
H8A H 0.5912 1.0606 0.5626 0.058 Uiso 1 1 calc GR . . . .
H8B H 0.6999 1.1298 0.4927 0.058 Uiso 1 1 calc GR . . . .
H8C H 0.7135 1.0117 0.5218 0.058 Uiso 1 1 calc GR . . . .
N9 N 0.7742(13) 0.5547(13) 0.0076(11) 0.0631(19) Uani 0.5 1 d . . . . .
C10 C 0.8196(15) 0.5566(16) 0.0726(14) 0.0631(19) Uani 0.5 1 d . . . . .
H10 H 0.7890 0.6006 0.1233 0.076 Uiso 0.5 1 calc R . . . .
O13 O 0.9002(10) 0.5029(10) 0.0695(9) 0.0631(19) Uani 0.5 1 d . . . . .
C11 C -0.0950(12) 1.1273(11) 0.2175(10) 0.050(3) Uani 0.578(8) 1 d D . . A 2
H11A H -0.0182 1.1213 0.2143 0.075 Uiso 0.578(8) 1 calc GR . . A 2
H11B H -0.1357 1.0610 0.2417 0.075 Uiso 0.578(8) 1 calc GR . . A 2
H11C H -0.1347 1.1790 0.2617 0.075 Uiso 0.578(8) 1 calc GR . . A 2
N12 N -0.0546(14) 1.2119(11) 0.1795(12) 0.054(3) Uani 0.422(8) 1 d D . . A 1
H12A H -0.1282 1.2436 0.2135 0.065 Uiso 0.422(8) 1 calc R . . A 1
H12B H -0.0191 1.2003 0.2263 0.065 Uiso 0.422(8) 1 calc R . . A 1
C14 C 0.0191(17) 1.2851(13) 0.0967(14) 0.054(3) Uani 0.422(8) 1 d D U . A 1
H14A H -0.0094 1.2895 0.0455 0.081 Uiso 0.422(8) 1 calc GR . . A 1
H14B H 0.0965 1.2607 0.0705 0.081 Uiso 0.422(8) 1 calc GR . . A 1
H14C H 0.0184 1.3530 0.1196 0.081 Uiso 0.422(8) 1 calc GR . . A 1
N15 N -0.0895(11) 1.1595(9) 0.1161(9) 0.054(3) Uani 0.578(8) 1 d D . . A 2
H15A H -0.0510 1.1062 0.0723 0.065 Uiso 0.578(8) 1 calc R . . A 2
H15B H -0.1674 1.1638 0.1197 0.065 Uiso 0.578(8) 1 calc R . . A 2
O16 O -0.1377(3) 0.5537(3) 0.3366(3) 0.0177(8) Uani 1 1 d . . . . .
C17 C 0.6815(15) 0.6152(15) 0.0226(14) 0.0631(19) Uani 0.5 1 d . . . . .
H17A H 0.6550 0.6402 0.0874 0.095 Uiso 0.5 1 calc GR . . . .
H17B H 0.6209 0.5746 0.0181 0.095 Uiso 0.5 1 calc GR . . . .
H17C H 0.7032 0.6738 -0.0269 0.095 Uiso 0.5 1 calc GR . . . .
C18 C -0.0307(13) 1.2568(11) 0.0750(11) 0.054(3) Uani 0.578(8) 1 d D . . A 2
H18A H -0.0204 1.2689 0.0069 0.081 Uiso 0.578(8) 1 calc GR . . A 2
H18B H 0.0433 1.2559 0.0782 0.081 Uiso 0.578(8) 1 calc GR . . A 2
H18C H -0.0751 1.3117 0.1119 0.081 Uiso 0.578(8) 1 calc GR . . A 2
C19 C 0.8213(15) 0.4776(15) -0.0640(13) 0.0631(19) Uani 0.5 1 d . . . . .
H19A H 0.8531 0.5123 -0.1300 0.095 Uiso 0.5 1 calc GR . . . .
H19B H 0.7610 0.4289 -0.0577 0.095 Uiso 0.5 1 calc GR . . . .
H19C H 0.8807 0.4406 -0.0516 0.095 Uiso 0.5 1 calc GR . . . .
C1A C -0.0754(17) 1.1087(12) 0.1492(17) 0.050(3) Uani 0.422(8) 1 d D . . A 1
H1AA H -0.0037 1.0834 0.1038 0.075 Uiso 0.422(8) 1 calc GR . . A 1
H1AB H -0.1278 1.1168 0.1173 0.075 Uiso 0.422(8) 1 calc GR . . A 1
H1AC H -0.1082 1.0595 0.2069 0.075 Uiso 0.422(8) 1 calc GR . . A 1
O1 O 0.0710(14) 0.9139(12) 0.6403(12) 0.050(3) Uani 0.3333 1 d . U . . .
O2 O 0.0189(19) 0.9826(17) 0.5333(15) 0.050(3) Uani 0.25 1 d . U . . .

loop_
_atom_site_aniso_label
_atom_site_aniso_U_11
_atom_site_aniso_U_22
_atom_site_aniso_U_33
_atom_site_aniso_U_23
_atom_site_aniso_U_13
_atom_site_aniso_U_12
Zn1 0.0118(3) 0.0174(3) 0.0145(3) -0.0005(2) -0.0072(2) 0.0009(2)
Zn2 0.0150(3) 0.0129(3) 0.0152(3) -0.0030(2) -0.0068(3) 0.0003(2)
Zn3 0.0106(4) 0.0128(4) 0.0118(4) -0.0032(3) -0.0061(3) 0.0020(3)
Zn4 0.0128(4) 0.0108(4) 0.0137(4) -0.0019(3) -0.0066(3) 0.0007(3)
O 0.024(2) 0.0138(18) 0.018(2) -0.0071(15) -0.0064(16) 0.0077(16)
O3AA 0.0147(18) 0.0183(18) 0.0132(19) 0.0011(15) -0.0049(15) -0.0014(15)
O4AA 0.0149(18) 0.0166(18) 0.0181(19) 0.0047(15) -0.0088(16) -0.0006(15)
O5AA 0.0121(17) 0.0162(18) 0.0131(18) 0.0009(14) -0.0060(15) 0.0021(14)
O0AA 0.0108(18) 0.0191(19) 0.025(2) 0.0033(16) -0.0066(16) -0.0024(15)
O1AA 0.031(2) 0.024(2) 0.020(2) 0.0017(17) -0.0095(18) -0.0103(18)
O6AA 0.0158(19) 0.0208(19) 0.019(2) 0.0003(16) -0.0101(16) 0.0020(15)
O3BA 0.0175(19) 0.025(2) 0.018(2) -0.0045(16) -0.0073(16) 0.0067(16)
O4BA 0.0161(19) 0.0173(18) 0.0166(19) -0.0017(15) -0.0046(16) 0.0053(16)
O5BA 0.024(2) 0.0165(18) 0.020(2) -0.0058(15) -0.0145(17) 0.0012(16)
O7AA 0.023(2) 0.0142(18) 0.020(2) -0.0055(15) -0.0122(16) -0.0023(15)
O6BA 0.020(2) 0.0201(19) 0.019(2) -0.0066(16) -0.0087(16) 0.0104(16)
O9AA 0.022(2) 0.028(2) 0.020(2) -0.0099(17) -0.0097(17) 0.0133(17)
O0BA 0.026(2) 0.020(2) 0.027(2) -0.0079(17) -0.0147(18) 0.0002(17)
O2AA 0.029(2) 0.023(2) 0.017(2) -0.0015(17) -0.0105(17) -0.0038(17)
O1BA 0.019(2) 0.0173(19) 0.024(2) -0.0033(16) -0.0122(17) -0.0020(16)
C7BA 0.012(3) 0.015(3) 0.014(3) -0.002(2) -0.005(2) 0.002(2)
C8BA 0.016(3) 0.019(3) 0.020(3) -0.001(2) -0.012(2) 0.002(2)
O2BA 0.026(2) 0.034(2) 0.046(3) -0.026(2) -0.017(2) 0.0037(19)
C0CA 0.009(2) 0.018(3) 0.017(3) -0.002(2) 0.001(2) -0.001(2)
C1CA 0.017(3) 0.020(3) 0.019(3) -0.001(2) -0.012(2) 0.004(2)
C2CA 0.013(3) 0.021(3) 0.013(3) 0.003(2) -0.004(2) 0.000(2)
C3CA 0.040(4) 0.024(3) 0.037(4) -0.011(3) -0.030(3) 0.005(3)
C4CA 0.012(2) 0.016(3) 0.015(3) 0.002(2) -0.008(2) 0.003(2)
C6CA 0.026(3) 0.018(3) 0.025(3) -0.008(2) -0.014(3) 0.002(2)
C7CA 0.013(3) 0.017(3) 0.024(3) 0.002(2) -0.009(2) -0.005(2)
O7BA 0.056(2) 0.053(2) 0.058(2) 0.0172(16) -0.044(2) 0.0017(17)
C0DA 0.013(3) 0.019(3) 0.016(3) -0.002(2) -0.004(2) 0.007(2)
C2DA 0.024(3) 0.024(3) 0.016(3) 0.001(2) -0.008(2) -0.007(2)
C3DA 0.017(3) 0.028(3) 0.028(3) -0.008(3) -0.014(2) 0.010(2)
C4DA 0.025(3) 0.027(3) 0.021(3) -0.011(2) -0.012(2) 0.008(2)
C5DA 0.023(3) 0.017(3) 0.021(3) 0.000(2) -0.010(2) -0.005(2)
C6DA 0.056(2) 0.053(2) 0.058(2) 0.0172(16) -0.044(2) 0.0017(17)
C7DA 0.022(3) 0.015(3) 0.014(3) -0.001(2) -0.010(2) -0.003(2)
C8DA 0.019(3) 0.014(3) 0.020(3) -0.001(2) -0.004(2) 0.000(2)
C9DA 0.021(3) 0.017(3) 0.023(3) -0.007(2) -0.009(2) -0.002(2)
C3EA 0.023(3) 0.019(3) 0.012(3) -0.006(2) -0.004(2) 0.005(2)
C4EA 0.021(3) 0.025(3) 0.036(4) 0.008(3) -0.018(3) -0.001(2)
C5EA 0.027(3) 0.014(3) 0.023(3) -0.001(2) -0.017(2) -0.002(2)
C7EA 0.029(3) 0.023(3) 0.037(4) 0.017(3) -0.018(3) -0.009(3)
C8EA 0.044(4) 0.023(3) 0.049(4) -0.020(3) -0.032(3) 0.013(3)
C9EA 0.023(3) 0.023(3) 0.023(3) 0.006(2) -0.010(2) 0.003(2)
O8BA 0.056(2) 0.053(2) 0.058(2) 0.0172(16) -0.044(2) 0.0017(17)
N2 0.016(2) 0.017(2) 0.025(3) -0.0067(19) -0.010(2) 0.0021(19)
O3 0.041(3) 0.021(2) 0.049(3) -0.011(2) -0.022(2) 0.002(2)
N4 0.036(3) 0.019(2) 0.022(3) -0.002(2) -0.010(2) -0.003(2)
C5 0.032(3) 0.026(3) 0.022(3) -0.005(3) -0.007(3) -0.007(3)
C6 0.033(4) 0.033(3) 0.030(4) -0.007(3) -0.010(3) 0.005(3)
C7 0.031(4) 0.028(3) 0.051(4) -0.005(3) -0.027(3) 0.005(3)
C1 0.068(5) 0.020(3) 0.043(4) 0.005(3) -0.030(4) -0.007(3)
C8 0.059(5) 0.032(4) 0.036(4) -0.012(3) -0.029(4) -0.001(3)
N9 0.049(4) 0.082(5) 0.057(4) 0.005(4) -0.022(3) -0.002(4)
C10 0.049(4) 0.082(5) 0.057(4) 0.005(4) -0.022(3) -0.002(4)
O13 0.049(4) 0.082(5) 0.057(4) 0.005(4) -0.022(3) -0.002(4)
C11 0.044(6) 0.043(6) 0.064(9) -0.023(7) -0.020(7) 0.009(5)
N12 0.048(6) 0.041(5) 0.076(8) -0.016(5) -0.027(5) 0.004(5)
C14 0.046(7) 0.051(6) 0.053(6) -0.010(5) -0.007(5) -0.007(5)
N15 0.048(6) 0.041(5) 0.076(8) -0.016(5) -0.027(5) 0.004(5)
O16 0.0161(19) 0.0135(18) 0.025(2) -0.0002(15) -0.0102(16) 0.0003(15)
C17 0.049(4) 0.082(5) 0.057(4) 0.005(4) -0.022(3) -0.002(4)
C18 0.046(7) 0.051(6) 0.053(6) -0.010(5) -0.007(5) -0.007(5)
C19 0.049(4) 0.082(5) 0.057(4) 0.005(4) -0.022(3) -0.002(4)
C1A 0.044(6) 0.043(6) 0.064(9) -0.023(7) -0.020(7) 0.009(5)
O1 0.050(3) 0.050(3) 0.050(3) -0.0044(5) -0.0202(12) 0.0014(4)
O2 0.050(3) 0.050(3) 0.050(3) -0.0044(5) -0.0202(12) 0.0014(4)

loop_
_atom_type_symbol
_atom_type_description
_atom_type_scat_dispersion_real
_atom_type_scat_dispersion_imag
_atom_type_scat_source
C C 0.0033 0.0016 'International Tables Vol C Tables 4.2.6.8 and 6.1.1.4'
H H 0.0000 0.0000 'International Tables Vol C Tables 4.2.6.8 and 6.1.1.4'
N N 0.0061 0.0033 'International Tables Vol C Tables 4.2.6.8 and 6.1.1.4'
O O 0.0106 0.0060 'International Tables Vol C Tables 4.2.6.8 and 6.1.1.4'
Zn Zn 0.2839 1.4301 'International Tables Vol C Tables 4.2.6.8 and 6.1.1.4'

loop_
_geom_angle_atom_site_label_1
_geom_angle_atom_site_label_2
_geom_angle_atom_site_label_3
_geom_angle
_geom_angle_site_symmetry_1
_geom_angle_site_symmetry_3
O5AA Zn1 O7BA 95.27(18) . .
O5AA Zn1 C6DA 123.9(2) . .
O5AA Zn1 O8BA 153.67(16) . .
O3BA Zn1 O5AA 96.36(15) . .
O3BA Zn1 O7BA 106.64(19) . .
O3BA Zn1 C6DA 100.4(2) . .
O3BA Zn1 O8BA 92.09(19) . .
O1BA Zn1 O5AA 105.09(15) . .
O1BA Zn1 O3BA 122.15(16) . .
O1BA Zn1 O7BA 123.51(19) . .
O1BA Zn1 C6DA 109.7(2) . .
O1BA Zn1 O8BA 91.17(18) . .
O7BA Zn1 C6DA 28.7(2) . .
O7BA Zn1 O8BA 58.4(2) . .
O8BA Zn1 C6DA 29.7(2) . .
O1AA Zn2 O0BA 103.74(17) . .
O9AA Zn2 O1AA 106.61(17) . .
O9AA Zn2 O0BA 101.86(16) . .
O16 Zn2 O1AA 126.06(16) 2_566 .
O16 Zn2 O9AA 109.39(16) 2_566 .
O16 Zn2 O0BA 106.53(16) 2_566 .
O5AA Zn3 O5AA 180.0 . 2_675
O4BA Zn3 O5AA 91.59(13) . 2_675
O4BA Zn3 O5AA 88.41(13) 2_675 2_675
O4BA Zn3 O5AA 91.59(13) 2_675 .
O4BA Zn3 O5AA 88.41(13) . .
O4BA Zn3 O4BA 180.0 . 2_675
O4BA Zn3 O5BA 93.32(15) 2_675 .
O4BA Zn3 O5BA 93.32(15) . 2_675
O4BA Zn3 O5BA 86.68(15) . .
O4BA Zn3 O5BA 86.68(15) 2_675 2_675
O5BA Zn3 O5AA 87.94(14) . 2_675
O5BA Zn3 O5AA 92.06(14) . .
O5BA Zn3 O5AA 87.94(14) 2_675 .
O5BA Zn3 O5AA 92.06(14) 2_675 2_675
O5BA Zn3 O5BA 180.0 . 2_675
O Zn4 O 180.0 . 2_566
O Zn4 O4AA 85.52(14) 2_566 .
O Zn4 O4AA 94.48(14) 2_566 2_566
O Zn4 O4AA 85.52(14) . 2_566
O Zn4 O4AA 94.48(14) . .
O Zn4 O0AA 94.35(15) . 2_566
O Zn4 O0AA 94.35(15) 2_566 .
O Zn4 O0AA 85.65(15) . .
O Zn4 O0AA 85.65(15) 2_566 2_566
O4AA Zn4 O4AA 180.0 2_566 .
O4AA Zn4 O0AA 81.33(14) . .
O4AA Zn4 O0AA 98.67(14) . 2_566
O4AA Zn4 O0AA 81.32(14) 2_566 2_566
O4AA Zn4 O0AA 98.68(14) 2_566 .
O0AA Zn4 O0AA 180.0 2_566 .
C8DA O Zn4 134.8(3) . .
C2CA O3AA C7CA 106.2(4) . .
C7BA O4AA Zn4 131.9(3) . .
Zn1 O5AA Zn3 102.99(15) . .
C4CA O5AA Zn1 112.9(3) . .
C4CA O5AA Zn3 121.9(3) . .
C8BA O0AA Zn4 131.6(3) . .
C8BA O1AA Zn2 112.4(3) . .
C9EA O6AA C1CA 106.2(4) . .
C0CA O3BA Zn1 115.8(3) . .
C0CA O4BA Zn3 127.4(3) 2_675 .
C7DA O5BA Zn3 134.8(3) . .
C6CA O7AA C5EA 106.2(4) . .
C3EA O6BA C0DA 106.2(4) . .
C8DA O9AA Zn2 124.8(3) 2_566 .
C9DA O0BA Zn2 113.8(3) . .
C7DA O1BA Zn1 123.3(3) . .
O4AA C7BA C1CA 117.5(5) . .
O4AA C7BA O16 127.2(5) . .
O16 C7BA C1CA 115.3(4) . .
O0AA C8BA O1AA 125.1(5) . .
O0AA C8BA C7CA 118.1(5) . .
O1AA C8BA C7CA 116.8(5) . .
O3BA C0CA C0DA 118.0(4) . .
O4BA C0CA O3BA 125.7(5) 2_675 .
O4BA C0CA C0DA 116.3(5) 2_675 .
O6AA C1CA C7BA 115.0(4) . .
C4EA C1CA O6AA 110.8(5) . .
C4EA C1CA C7BA 134.2(5) . .
O3AA C2CA C4CA 115.8(4) . .
C2DA C2CA O3AA 111.1(5) . .
C2DA C2CA C4CA 132.9(5) . .
C5EA C3CA C8EA 106.8(5) . .
O5AA C4CA C2CA 113.7(4) . .
O2AA C4CA O5AA 124.6(5) . .
O2AA C4CA C2CA 121.6(5) . .
O7AA C6CA C9DA 117.5(5) . .
C8EA C6CA O7AA 110.8(5) . .
C8EA C6CA C9DA 131.6(5) . .
O3AA C7CA C8BA 116.6(5) . .
C5DA C7CA O3AA 109.8(5) . .
C5DA C7CA C8BA 133.5(5) . .
C6DA O7BA Zn1 92.4(4) . .
O6BA C0DA C0CA 116.6(4) . .
C3DA C0DA O6BA 110.7(5) . .
C3DA C0DA C0CA 132.7(5) . .
C2CA C2DA C5DA 106.3(5) . .
C0DA C3DA C4DA 106.1(5) . .
C3EA C4DA C3DA 106.9(5) . .
C7CA C5DA C2DA 106.6(5) . .
O7BA C6DA Zn1 58.9(4) . .
O7BA C6DA C9EA 121.6(7) . 1_655
O7BA C6DA O8BA 120.7(6) . .
C9EA C6DA Zn1 179.1(6) 1_655 .
O8BA C6DA Zn1 61.8(4) . .
O8BA C6DA C9EA 117.8(7) . 1_655
O5BA C7DA O1BA 127.6(5) . .
O5BA C7DA C5EA 115.6(5) . 2_676
O1BA C7DA C5EA 116.8(5) . 2_676
O C8DA O9AA 127.3(5) . 2_566
O C8DA C3EA 116.5(5) . 2_665
O9AA C8DA C3EA 116.1(5) 2_566 2_665
O0BA C9DA C6CA 116.3(5) . .
O2BA C9DA O0BA 125.1(5) . .
O2BA C9DA C6CA 118.5(5) . .
O6BA C3EA C8DA 116.7(5) . 2_665
C4DA C3EA O6BA 110.1(4) . .
C4DA C3EA C8DA 133.1(5) . 2_665
C1CA C4EA C7EA 106.7(5) . .
O7AA C5EA C7DA 117.5(4) . 2_676
C3CA C5EA O7AA 110.2(5) . .
C3CA C5EA C7DA 132.2(5) . 2_676
C9EA C7EA C4EA 106.3(5) . .
C6CA C8EA C3CA 106.1(5) . .
O6AA C9EA C6DA 116.3(6) . 1_455
C7EA C9EA O6AA 110.0(5) . .
C7EA C9EA C6DA 133.7(6) . 1_455
C6DA O8BA Zn1 88.5(5) . .
C7 N2 C6 114.0(5) . .
C5 N4 C1 121.4(5) . .
C5 N4 C8 121.6(5) . .
C1 N4 C8 117.0(5) . .
O3 C5 N4 125.1(6) . .
C10 N9 C17 116.3(17) . .
C10 N9 C19 114.8(16) . .
C17 N9 C19 128.3(16) . .
O13 C10 N9 122.7(19) . .
C14 N12 C1A 113.9(14) . .
C18 N15 C11 113.1(12) . .
C7BA O16 Zn2 123.0(3) . 2_566

loop_
_geom_bond_atom_site_label_1
_geom_bond_atom_site_label_2
_geom_bond_distance
_geom_bond_site_symmetry_2
Zn1 O5AA 2.004(4) .
Zn1 O3BA 1.984(4) .
Zn1 O1BA 1.973(4) .
Zn1 O7BA 2.136(4) .
Zn1 C6DA 2.492(7) .
Zn1 O8BA 2.196(5) .
Zn2 O1AA 1.958(4) .
Zn2 O9AA 1.957(4) .
Zn2 O0BA 1.966(4) .
Zn2 O16 1.943(3) 2_566
Zn3 O5AA 2.140(3) 2_675
Zn3 O5AA 2.140(3) .
Zn3 O4BA 2.063(3) 2_675
Zn3 O4BA 2.063(3) .
Zn3 O5BA 2.072(3) .
Zn3 O5BA 2.072(3) 2_675
Zn4 O 2.071(3) .
Zn4 O 2.071(3) 2_566
Zn4 O4AA 2.106(3) 2_566
Zn4 O4AA 2.106(3) .
Zn4 O0AA 2.144(4) .
Zn4 O0AA 2.144(4) 2_566
O C8DA 1.243(7) .
O3AA C2CA 1.361(6) .
O3AA C7CA 1.377(6) .
O4AA C7BA 1.244(6) .
O5AA C4CA 1.311(6) .
O0AA C8BA 1.258(6) .
O1AA C8BA 1.264(6) .
O6AA C1CA 1.372(6) .
O6AA C9EA 1.367(7) .
O3BA C0CA 1.265(7) .
O4BA C0CA 1.256(6) 2_675
O5BA C7DA 1.249(6) .
O7AA C6CA 1.373(6) .
O7AA C5EA 1.374(6) .
O6BA C0DA 1.373(6) .
O6BA C3EA 1.368(6) .
O9AA C8DA 1.270(7) 2_566
O0BA C9DA 1.282(7) .
O2AA C4CA 1.220(6) .
O1BA C7DA 1.275(6) .
C7BA C1CA 1.491(7) .
C7BA O16 1.263(6) .
C8BA C7CA 1.473(8) .
O2BA C9DA 1.227(7) .
C0CA O4BA 1.256(6) 2_675
C0CA C0DA 1.481(7) .
C1CA C4EA 1.334(8) .
C2CA C4CA 1.488(7) .
C2CA C2DA 1.344(8) .
C3CA C5EA 1.353(8) .
C3CA C8EA 1.430(8) .
C6CA C9DA 1.476(8) .
C6CA C8EA 1.351(8) .
C7CA C5DA 1.355(8) .
O7BA C6DA 1.197(10) .
C0DA C3DA 1.349(8) .
C2DA C5DA 1.425(8) .
C3DA C4DA 1.424(8) .
C4DA C3EA 1.355(8) .
C6DA C9EA 1.473(9) 1_655
C6DA O8BA 1.236(9) .
C7DA C5EA 1.474(7) 2_676
C8DA O9AA 1.270(7) 2_566
C8DA C3EA 1.477(7) 2_665
C3EA C8DA 1.477(7) 2_665
C4EA C7EA 1.425(8) .
C5EA C7DA 1.474(7) 2_676
C7EA C9EA 1.359(9) .
C9EA C6DA 1.473(9) 1_455
N2 C6 1.486(8) .
N2 C7 1.485(7) .
O3 C5 1.240(8) .
N4 C5 1.317(7) .
N4 C1 1.458(8) .
N4 C8 1.468(8) .
N9 C10 1.31(2) .
N9 C17 1.36(2) .
N9 C19 1.45(2) .
C10 O13 1.22(2) .
C11 N15 1.495(14) .
N12 C14 1.462(16) .
N12 C1A 1.491(15) .
N15 C18 1.412(14) .
O16 Zn2 1.943(3) 2_566
O2 O2 1.31(4) 2_576
